data_7220858
loop_
_publ_author_name
'Garcia Saiz, Abel'
'de Pedro, Imanol'
'Vallcorba, Oriol'
'Migowski, Pedro'
'Campo, Ignacio'
'Fernandez Barquin, Luis'
'Abrahams, I.'
'Motevalli, Majid'
'Dupont, Jairton'
'Gonzalez, Jesus Antonio'
'Rogriguez, Jesus'

_publ_section_title
;
 1-ethyl-2,3-dimethylimidazolium paramagnetic ionic liquids with 3D
 magnetic ordering in its solid state: synthesis, structure and
 magneto-structural correlations
;
_journal_name_full 'RSC Adv.'
_journal_paper_doi 10.1039/C5RA05723J
_journal_year 2015
_chemical_formula_moiety 'C7 H13 N2, Cl4 Fe'
_chemical_formula_sum 'C7 H13 Cl4 Fe N2'
_chemical_formula_weight 322.84
_chemical_name_common '1-ethyl-2,3-dimethylimidazolium tetrachloroferrate'
_space_group_crystal_system monoclinic
_space_group_IT_number 14
_space_group_name_Hall '-P 2yn'
_space_group_name_H-M_alt 'P 1 21/n 1'
_symmetry_Int_Tables_number 14
_symmetry_space_group_name_Hall '-P 2yn'
_symmetry_space_group_name_H-M 'P 1 21/n 1'
_audit_update_record
;
2015-03-25 deposited with the CCDC.
2015-06-24 downloaded from the CCDC.
;
_cell_angle_alpha 90.0000
_cell_angle_beta 94.261(1)
_cell_angle_gamma 90.0000
_cell_formula_units_Z 4
_cell_length_a 9.6703(1)
_cell_length_b 14.3513(2)
_cell_length_c 9.5744(1)
_cell_measurement_temperature 100
_cell_volume 1325.08(3)
_computing_data_reduction 'DAJUST (Vallcorba et al., 2012)'
_computing_publication_material 'PLATON (Spek, 2003)'
_computing_structure_refinement 'RIBOLS (Rius, 2012)'
_computing_structure_solution 'TALP (Vallcorba et al., 2012)'
_diffrn_ambient_temperature 100
_diffrn_detector MYTHEN-II
_diffrn_radiation_monochromator 'Si (111)'
_diffrn_radiation_type Synchrotron
_diffrn_radiation_wavelength 0.6193
_exptl_absorpt_coefficient_mu 0.746
_exptl_absorpt_correction_type none
_exptl_crystal_density_diffrn 1.618
_exptl_crystal_F_000 652
_pd_instr_location
;
'BL04-MSPD, ALBA Synchrotron Light Source (SPAIN)'
;
_pd_meas_2theta_range_inc 0.006
_pd_meas_2theta_range_max 43.092
_pd_meas_2theta_range_min 1.104
_pd_meas_number_of_points 6999
_pd_proc_2theta_range_inc 0.00600
_pd_proc_2theta_range_max 33.99597
_pd_proc_2theta_range_min 4.00200
_pd_proc_ls_background_function 'linear extrapolation of visually estimated points'
_pd_proc_ls_profile_function Pseudo-Voigt
_pd_proc_ls_prof_wR_factor 0.060
_pd_proc_number_of_points 4999
_pd_spec_mounting 'glass capillary'
_pd_spec_mount_mode transmission
_refine_diff_density_max 0.520
_refine_diff_density_min -0.419
_refine_ls_goodness_of_fit_all 6.130
_refine_ls_hydrogen_treatment constr
_refine_ls_matrix_type full
_refine_ls_number_parameters 54
_refine_ls_number_reflns 2330
_refine_ls_number_restraints 36
_refine_ls_R_I_factor 0.042
_refine_ls_shift/su_max 0.101
_refine_ls_shift/su_mean 0.051
_refine_ls_weighting_details 1/Yobs
_refine_ls_weighting_scheme calc
_cod_data_source_file c5ra05723j2.cif
_cod_data_source_block edimimFeCl4_100K
_cod_depositor_comments
;
The following automatic conversions were performed:

'_space_group_crystal_system' value 'Monoclinic' changed to
'monoclinic' according to
/usr/data/users/saulius/crontab/automatic-downloads/rss-feeds/RSC/lib/dictionaries/cif_core.dic
dictionary named 'cif_core.dic' version 2.4.2 from 2011-04-26.

Automatic conversion script
Id: cif_fix_values 3271 2015-04-21 07:52:19Z andrius 
;
_cod_database_code 7220858

loop_
_symmetry_equiv_pos_as_xyz
+X,+Y,+Z
-X,-Y,-Z
-X+1/2,+Y+1/2,-Z+1/2
+X+1/2,-Y+1/2,+Z+1/2

loop_
_atom_site_label
_atom_site_type_symbol
_atom_site_fract_x
_atom_site_fract_y
_atom_site_fract_z
_atom_site_occupancy
_atom_site_U_iso_or_equiv
Fe FE 0.5300(2) 1.7467(2) 1.2536(4) 1.0000 0.025(2)
Cl1 CL 0.4423(3) 1.7756(3) 1.4559(4) 1.0000 0.029(1)
Cl2 CL 0.3625(3) 1.7637(3) 1.0826(4) 1.0000 0.029(1)
Cl3 CL 0.7005(4) 1.8427(3) 1.2174(4) 1.0000 0.029(1)
Cl4 CL 0.6017(4) 1.6007(2) 1.2449(4) 1.0000 0.029(1)
C1'' C 0.0713(11) 0.8728(7) 1.3526(4) 1.0000 0.032(2)
H1A'' H 0.0102 0.8231 1.2918 1.0000 0.032
H1B'' H 0.0047 0.9155 1.4102 1.0000 0.032
H1C'' H 0.1432 0.8370 1.4238 1.0000 0.032
C1' C 0.3789(10) 1.1206(7) 1.1917(4) 1.0000 0.032(2)
H1A' H 0.3666 1.1675 1.2769 1.0000 0.032
H1B' H 0.3614 1.1545 1.0923 1.0000 0.032
C2' C 0.5220(11) 1.0850(7) 1.1970(4) 1.0000 0.032(2)
H2A' H 0.5431 1.0507 1.2955 1.0000 0.032
H2B' H 0.5920 1.1423 1.1893 1.0000 0.032
H2C' H 0.5352 1.0369 1.1138 1.0000 0.032
C1''' C 0.2771(11) 1.0208(8) 1.4519(4) 1.0000 0.032(2)
H1A''' H 0.3459 1.0794 1.4568 1.0000 0.032
H1B''' H 0.3303 0.9612 1.4962 1.0000 0.032
H1C''' H 0.1893 1.0359 1.5097 1.0000 0.032
C2 C 0.2343(11) 1.0012(8) 1.3040(4) 1.0000 0.032(2)
N3 N 0.1463(9) 0.9324(7) 1.2623(4) 1.0000 0.032(2)
N1 N 0.2778(9) 1.0443(7) 1.1936(4) 1.0000 0.032(2)
C5 C 0.2095(11) 1.0065(8) 1.0721(4) 1.0000 0.032(2)
H5 H 0.2187 1.0261 0.9695 1.0000 0.032
C4 C 0.1287(11) 0.9365(7) 1.1165(4) 1.0000 0.032(2)
H4 H 0.0632 0.8956 1.0525 1.0000 0.032

loop_
_geom_angle_atom_site_label_1
_geom_angle_atom_site_label_2
_geom_angle_atom_site_label_3
_geom_angle
_geom_angle_publ_flag
Cl1 Fe Cl4 110.7(2) no
Cl1 Fe Cl2 108.53(15) no
Cl1 Fe Cl3 111.2(2) no
Cl3 Fe Cl4 110.33(17) no
Cl2 Fe Cl3 109.2(2) no
Cl2 Fe Cl4 106.8(2) no
C1' N1 C2 127.7(6) no
C1' N1 C5 123.4(6) no
C2 N1 C5 108.9(9) no
C1'' N3 C2 126.2(5) no
C1'' N3 C4 126.4(8) no
C2 N3 C4 107.1(7) no
N1 C1' C2' 111.4(8) no
N1 C2 N3 109.8(5) no
N1 C2 C1''' 126.7(10) no
N3 C2 C1''' 123.5(8) no
N3 C4 C5 108.3(7) no
N1 C5 C4 105.8(5) no
C2' C1' H1B' 106.00 no
H1A' C1' H1B' 112.00 no
C2' C1' H1A' 110.00 no
N1 C1' H1A' 110.00 no
N1 C1' H1B' 107.00 no
N3 C1'' H1C'' 109.00 no
N3 C1'' H1A'' 110.00 no
N3 C1'' H1B'' 108.00 no
H1B'' C1'' H1C'' 110.00 no
H1A'' C1'' H1B'' 109.00 no
H1A'' C1'' H1C'' 109.00 no
C1' C2' H2A' 108.00 no
C1' C2' H2C' 111.00 no
H2A' C2' H2B' 109.00 no
C1' C2' H2B' 109.00 no
H2B' C2' H2C' 109.00 no
H2A' C2' H2C' 110.00 no
C2 C1''' H1C''' 111.00 no
C2 C1''' H1B''' 109.00 no
C2 C1''' H1A''' 109.00 no
H1B''' C1''' H1C''' 110.00 no
H1A''' C1''' H1B''' 109.00 no
H1A''' C1''' H1C''' 109.00 no
N3 C4 H4 126.00 no
C5 C4 H4 125.00 no
C4 C5 H5 126.00 no
N1 C5 H5 128.00 no

loop_
_geom_bond_atom_site_label_1
_geom_bond_atom_site_label_2
_geom_bond_distance
_geom_bond_publ_flag
Fe Cl1 2.211(5) no
Fe Cl2 2.229(5) no
Fe Cl3 2.196(5) no
Fe Cl4 2.211(4) no
N1 C1' 1.469(14) no
N1 C2 1.320(10) no
N1 C5 1.403(9) no
N3 C2 1.345(14) no
N3 C4 1.395(5) no
N3 C1'' 1.449(12) no
C1' C2' 1.473(14) no
C2 C1''' 1.473(7) no
C4 C5 1.360(15) no
C1' H1B' 1.0700 no
C1' H1A' 1.0700 no
C1'' H1B'' 1.0700 no
C1'' H1C'' 1.0700 no
C1'' H1A'' 1.0700 no
C2' H2A' 1.0700 no
C2' H2B' 1.0700 no
C2' H2C' 1.0700 no
C1''' H1A''' 1.0700 no
C1''' H1C''' 1.0700 no
C1''' H1B''' 1.0700 no
C4 H4 1.0300 no
C5 H5 1.0300 no

loop_
_geom_torsion_atom_site_label_1
_geom_torsion_atom_site_label_2
_geom_torsion_atom_site_label_3
_geom_torsion_atom_site_label_4
_geom_torsion
_geom_torsion_publ_flag
C2 N1 C1' C2' 85.4(11) no
C5 N1 C1' C2' -95.6(9) no
C1' N1 C2 N3 -177.2(9) no
C5 N1 C2 N3 3.7(13) no
C1' N1 C2 C1''' 0.6(18) no
C5 N1 C2 C1''' -178.5(11) no
C1' N1 C5 C4 178.2(9) no
C2 N1 C5 C4 -2.6(12) no
C1'' N3 C2 C1''' 5.6(17) no
C4 N3 C2 C1''' 178.9(10) no
C1'' N3 C4 C5 174.8(10) no
C2 N3 C4 C5 1.6(12) no
C1'' N3 C2 N1 -176.5(10) no
C4 N3 C2 N1 -3.3(12) no
N3 C4 C5 N1 0.6(12) no
